data_7717233
loop_
_publ_author_name
'Wu, Jingyun'
'Stevens, Michael A.'
'Gardiner, Michael G.'
'Colebatch, Annie L.'

_publ_section_title
;
 Ruthenium, copper and ruthenium-copper complexes of an unsymmetrical
 phosphino pyridyl 1,8-naphthyridine PNNN ligand.
;
_journal_issue 44
_journal_name_full 'Dalton transactions (Cambridge, England : 2003)'
_journal_page_first 18037
_journal_page_last 18046
_journal_paper_doi 10.1039/d4dt02755h
_journal_volume 53
_journal_year 2024
_chemical_formula_moiety 'C32 H43 Cl N3 P Ru, Cl'
_chemical_formula_sum 'C32 H43 Cl2 N3 P Ru'
_chemical_formula_weight 672.63
_space_group_crystal_system tetragonal
_space_group_IT_number 88
_space_group_name_Hall '-I 4ad'
_space_group_name_H-M_alt 'I 41/a :2'
_atom_sites_solution_hydrogens geom
_atom_sites_solution_primary dual
_audit_creation_date 2023-09-22
_audit_creation_method
;
Olex2 1.5
(compiled 2023.08.24 svn.re1ec1418 for OlexSys, GUI svn.r6817)
;
_audit_update_record
;
2024-09-26 deposited with the CCDC.	2024-10-15 downloaded from the CCDC.
;
_cell_angle_alpha 90
_cell_angle_beta 90
_cell_angle_gamma 90
_cell_formula_units_Z 16
_cell_length_a 32.5802(3)
_cell_length_b 32.5802(3)
_cell_length_c 12.6410(3)
_cell_measurement_reflns_used 8563
_cell_measurement_temperature 150.00(10)
_cell_measurement_theta_max 76.9720
_cell_measurement_theta_min 3.7380
_cell_volume 13418.0(4)
_computing_cell_refinement 'CrysAlisPro 1.171.42.85a (Rigaku OD, 2023)'
_computing_data_collection 'CrysAlisPro 1.171.42.85a (Rigaku OD, 2023)'
_computing_data_reduction 'CrysAlisPro 1.171.42.85a (Rigaku OD, 2023)'
_computing_molecular_graphics 'Olex2 1.5 (Dolomanov et al., 2009)'
_computing_publication_material 'Olex2 1.5 (Dolomanov et al., 2009)'
_computing_structure_refinement 'SHELXL 2018/3 (Sheldrick, 2015)'
_computing_structure_solution 'SHELXT 2018/2 (Sheldrick, 2018)'
_diffrn_ambient_environment N~2~
_diffrn_ambient_temperature 150.00(10)
_diffrn_detector 'Hybrid Pixel Array Detector'
_diffrn_detector_area_resol_mean 10.0000
_diffrn_detector_type HyPix
_diffrn_measured_fraction_theta_full 0.997
_diffrn_measured_fraction_theta_max 0.963
_diffrn_measurement_details
;
List of Runs (angles in degrees, time in seconds):

  # Type    Start    End  Width  t~exp~   \w     \q     \k     \f   Frames
#--------------------------------------------------------------------------
  1  \w   -116.00 -75.00   0.50    0.50    --  -46.45 -45.00 -54.00   82
  2  \w    -71.00 -33.00   0.50    0.50    --  -46.45 -45.00 -54.00   76
  3  \w     35.00  63.00   0.50    0.50    --  107.75 -45.00 -54.00   56
  4  \w    128.00 154.00   0.50    0.50    --  107.75  45.00  96.00   52
  5  \w      1.00  26.00   0.50    0.50    --  -46.45  19.00-150.00   50
  6  \w     -3.00  23.00   0.50    0.50    --  -46.45  19.00 120.00   52
  7  \w      0.00  25.00   0.50    0.50    --  -46.45  19.00-120.00   50
  8  \w     37.00  81.00   0.50    0.50    --  107.75 -61.00   0.00   88
  9  \w     39.00  75.00   0.50    0.50    --  107.75 -61.00-120.00   72
 10  \w     38.00  73.00   0.50    0.50    --  107.75 -45.00-120.00   70
 11  \w     33.00  59.00   0.50    0.50    --  107.75 -30.00  30.00   52
 12  \w     41.00  97.00   0.50    0.50    --  107.75-125.00 -90.00  112
 13  \w    104.00 163.00   0.50    0.50    --  107.75 105.00 -42.00  118
;
_diffrn_measurement_device 'four-circle diffractometer'
_diffrn_measurement_device_type 'SuperNova, Dual, Cu at home/near, HyPix'
_diffrn_measurement_method '\w scans'
_diffrn_orient_matrix_type 'CrysAlisPro convention (1999,Acta A55,543-557)'
_diffrn_orient_matrix_UB_11 0.0402578000
_diffrn_orient_matrix_UB_12 -0.0247077000
_diffrn_orient_matrix_UB_13 -0.0056520000
_diffrn_orient_matrix_UB_21 -0.0083020000
_diffrn_orient_matrix_UB_22 -0.0093831000
_diffrn_orient_matrix_UB_23 -0.1175022000
_diffrn_orient_matrix_UB_31 0.0234014000
_diffrn_orient_matrix_UB_32 0.0392113000
_diffrn_orient_matrix_UB_33 -0.0317000000
_diffrn_radiation_monochromator mirror
_diffrn_radiation_probe x-ray
_diffrn_radiation_type 'Cu K\a'
_diffrn_radiation_wavelength 1.54184
_diffrn_reflns_av_R_equivalents 0.0640
_diffrn_reflns_av_unetI/netI 0.0642
_diffrn_reflns_Laue_measured_fraction_full 0.997
_diffrn_reflns_Laue_measured_fraction_max 0.963
_diffrn_reflns_limit_h_max 41
_diffrn_reflns_limit_h_min -40
_diffrn_reflns_limit_k_max 40
_diffrn_reflns_limit_k_min -17
_diffrn_reflns_limit_l_max 15
_diffrn_reflns_limit_l_min -15
_diffrn_reflns_number 21093
_diffrn_reflns_point_group_measured_fraction_full 0.997
_diffrn_reflns_point_group_measured_fraction_max 0.963
_diffrn_reflns_theta_full 67.684
_diffrn_reflns_theta_max 77.997
_diffrn_reflns_theta_min 3.751
_diffrn_source 'micro-focus sealed X-ray tube'
_diffrn_source_type 'SuperNova (Cu) X-ray Source'
_exptl_absorpt_coefficient_mu 5.877
_exptl_absorpt_correction_T_max 1.00000
_exptl_absorpt_correction_T_min 0.56130
_exptl_absorpt_correction_type multi-scan
_exptl_absorpt_process_details
;
CrysAlisPro 1.171.42.85a (Rigaku Oxford Diffraction, 2023)
Empirical absorption correction using spherical harmonics,
implemented in SCALE3 ABSPACK scaling algorithm.
;
_exptl_crystal_colour orange
_exptl_crystal_colour_primary orange
_exptl_crystal_density_diffrn 1.332
_exptl_crystal_description block
_exptl_crystal_F_000 5584
_exptl_crystal_size_max 0.55
_exptl_crystal_size_mid 0.129
_exptl_crystal_size_min 0.067
_refine_diff_density_max 0.510
_refine_diff_density_min -0.661
_refine_diff_density_rms 0.077
_refine_ls_extinction_method none
_refine_ls_goodness_of_fit_ref 1.055
_refine_ls_hydrogen_treatment constr
_refine_ls_matrix_type full
_refine_ls_number_parameters 361
_refine_ls_number_reflns 6925
_refine_ls_number_restraints 0
_refine_ls_restrained_S_all 1.055
_refine_ls_R_factor_all 0.0584
_refine_ls_R_factor_gt 0.0457
_refine_ls_shift/su_max 0.001
_refine_ls_shift/su_mean 0.000
_refine_ls_structure_factor_coef Fsqd
_refine_ls_weighting_details 'w=1/[\s^2^(Fo^2^)+(0.0546P)^2^+5.1814P] where P=(Fo^2^+2Fc^2^)/3'
_refine_ls_weighting_scheme calc
_refine_ls_wR_factor_gt 0.1167
_refine_ls_wR_factor_ref 0.1241
_reflns_Friedel_coverage 0.000
_reflns_number_gt 5380
_reflns_number_total 6925
_reflns_threshold_expression 'I > 2\s(I)'
_cod_data_source_file d4dt02755h2.cif
_cod_data_source_block jw167_auto
_cod_depositor_comments 'Adding full bibliography for 7717232--7717238.cif.'
_cod_original_sg_symbol_H-M 'I 41/a'
_cod_database_code 7717233
_shelx_shelxl_version_number 2018/3
_chemical_oxdiff_formula C32H42N3PCl2Ru
_shelx_space_group_comment
;
The symmetry employed for this shelxl refinement is uniquely defined
by the following loop, which should always be used as a source of
symmetry information in preference to the above space-group names.
They are only intended as comments.
;
_olex2_refinement_description
;
1. Fixed Uiso
 At 1.2 times of:
  All C(H) groups, All C(H,H) groups, All N(H) groups
 At 1.5 times of:
  All C(H,H,H) groups
2.a Ternary CH refined with riding coordinates:
 C31(H31)
2.b Secondary CH2 refined with riding coordinates:
 C10(H10A,H10B)
2.c Aromatic/amide H refined with riding coordinates:
 N1(H1), C28(H28), C29(H29), C3(H3), C22(H22), C4(H4), C23(H23), C20(H20),
 C21(H21), C7(H7), C6(H6), C26(H26), C27(H27)
2.d Idealised Me refined as rotating group:
 C18(H18A,H18B,H18C), C17(H17A,H17B,H17C), C32(H32A,H32B,H32C), C33(H33A,H33B,
 H33C), C14(H14A,H14B,H14C), C16(H16A,H16B,H16C), C24(H24A,H24B,H24C), C13(H13A,
 H13B,H13C), C15(H15A,H15B,H15C)
;
_smtbx_masks_void_probe_radius 1.2
_smtbx_masks_void_truncation_radius 1.2
_olex2_submission_special_instructions 'No special instructions were received'
_oxdiff_exptl_absorpt_empirical_details
;
Empirical correction (ABSPACK) includes:
- Absorption correction using spherical harmonics
- Frame scaling
;
_oxdiff_exptl_absorpt_empirical_full_max 1.851
_oxdiff_exptl_absorpt_empirical_full_min 0.659

loop_
_space_group_symop_operation_xyz
'x, y, z'
'-x+1/2, -y, z+1/2'
'-y+3/4, x+1/4, z+1/4'
'y+3/4, -x+3/4, z+3/4'
'x+1/2, y+1/2, z+1/2'
'-x+1, -y+1/2, z+1'
'-y+5/4, x+3/4, z+3/4'
'y+5/4, -x+5/4, z+5/4'
'-x, -y, -z'
'x-1/2, y, -z-1/2'
'y-3/4, -x-1/4, -z-1/4'
'-y-3/4, x-3/4, -z-3/4'
'-x+1/2, -y+1/2, -z+1/2'
'x, y+1/2, -z'
'y-1/4, -x+1/4, -z+1/4'
'-y-1/4, x-1/4, -z-1/4'

loop_
_atom_site_label
_atom_site_type_symbol
_atom_site_fract_x
_atom_site_fract_y
_atom_site_fract_z
_atom_site_U_iso_or_equiv
_atom_site_adp_type
_atom_site_occupancy
_atom_site_site_symmetry_order
_atom_site_calc_flag
_atom_site_refinement_flags_posn
_atom_site_refinement_flags_adp
_atom_site_refinement_flags_occupancy
_atom_site_disorder_assembly
_atom_site_disorder_group
Ru1 Ru 0.63010(2) 0.32771(2) 0.66672(2) 0.03530(10) Uani 1 1 d . . . . .
Cl1 Cl 0.61683(3) 0.25547(3) 0.65647(8) 0.0478(2) Uani 1 1 d . . . . .
P1 P 0.77102(3) 0.35811(3) 0.90478(8) 0.0417(2) Uani 1 1 d . . . . .
Cl2 Cl 0.65446(4) 0.25288(3) 1.14685(10) 0.0643(3) Uani 1 1 d . . . . .
N2 N 0.68045(9) 0.31344(9) 0.5659(2) 0.0347(6) Uani 1 1 d . . . . .
N1 N 0.72854(9) 0.30895(9) 0.7023(2) 0.0356(6) Uani 1 1 d . . . . .
H1 H 0.709461 0.317185 0.746748 0.043 Uiso 1 1 calc R U . . .
N3 N 0.60403(9) 0.32851(9) 0.5162(2) 0.0387(7) Uani 1 1 d . . . . .
C2 C 0.76611(10) 0.30012(10) 0.7364(3) 0.0357(7) Uani 1 1 d . . . . .
C28 C 0.66559(11) 0.36970(11) 0.7656(3) 0.0389(8) Uani 1 1 d . . . . .
H28 H 0.694060 0.375846 0.762076 0.047 Uiso 1 1 calc R U . . .
C8 C 0.67135(11) 0.30934(10) 0.4634(3) 0.0373(8) Uani 1 1 d . . . . .
C30 C 0.63764(11) 0.39326(11) 0.7052(3) 0.0389(8) Uani 1 1 d . . . . .
C5 C 0.75027(10) 0.29225(11) 0.5240(3) 0.0365(7) Uani 1 1 d . . . . .
C19 C 0.62850(11) 0.31834(10) 0.4347(3) 0.0369(8) Uani 1 1 d . . . . .
C29 C 0.59566(12) 0.38181(12) 0.7106(3) 0.0440(9) Uani 1 1 d . . . . .
H29 H 0.576267 0.396513 0.669224 0.053 Uiso 1 1 calc R U . . .
C10 C 0.77475(11) 0.30492(11) 0.8519(3) 0.0398(8) Uani 1 1 d . . . . .
H10A H 0.802762 0.294505 0.866081 0.048 Uiso 1 1 calc R U . . .
H10B H 0.755328 0.287354 0.891633 0.048 Uiso 1 1 calc R U . . .
C3 C 0.79743(11) 0.28594(11) 0.6677(3) 0.0421(8) Uani 1 1 d . . . . .
H3 H 0.823703 0.279022 0.694999 0.051 Uiso 1 1 calc R U . . .
C9 C 0.72021(10) 0.30507(10) 0.5983(3) 0.0342(7) Uani 1 1 d . . . . .
C22 C 0.54762(12) 0.33424(12) 0.3976(4) 0.0476(9) Uani 1 1 d . . . . .
H22 H 0.519386 0.340150 0.386617 0.057 Uiso 1 1 calc R U . . .
C4 C 0.78961(11) 0.28234(11) 0.5630(3) 0.0421(8) Uani 1 1 d . . . . .
H4 H 0.810473 0.273195 0.516058 0.051 Uiso 1 1 calc R U . . .
C23 C 0.56431(11) 0.33620(12) 0.4980(3) 0.0427(8) Uani 1 1 d . . . . .
H23 H 0.547067 0.343227 0.555828 0.051 Uiso 1 1 calc R U . . .
C31 C 0.65042(13) 0.42850(12) 0.6355(4) 0.0478(9) Uani 1 1 d . . . . .
H31 H 0.628773 0.432061 0.580189 0.057 Uiso 1 1 calc R U . . .
C20 C 0.61331(12) 0.31551(11) 0.3319(3) 0.0418(8) Uani 1 1 d . . . . .
H20 H 0.630894 0.308098 0.275057 0.050 Uiso 1 1 calc R U . . .
C21 C 0.57239(12) 0.32361(11) 0.3139(3) 0.0447(9) Uani 1 1 d . . . . .
H21 H 0.561401 0.321878 0.244459 0.054 Uiso 1 1 calc R U . . .
C7 C 0.70015(12) 0.29707(12) 0.3864(3) 0.0436(9) Uani 1 1 d . . . . .
H7 H 0.692308 0.294706 0.314300 0.052 Uiso 1 1 calc R U . . .
C11 C 0.77583(12) 0.34699(14) 1.0512(4) 0.0509(10) Uani 1 1 d . . . . .
C6 C 0.73929(12) 0.28866(12) 0.4167(3) 0.0454(9) Uani 1 1 d . . . . .
H6 H 0.759091 0.280408 0.365846 0.054 Uiso 1 1 calc R U . . .
C25 C 0.60994(14) 0.32708(14) 0.8369(3) 0.0507(10) Uani 1 1 d . . . . .
C26 C 0.65217(13) 0.33739(12) 0.8308(3) 0.0449(9) Uani 1 1 d . . . . .
H26 H 0.671604 0.322308 0.871138 0.054 Uiso 1 1 calc R U . . .
C27 C 0.58180(12) 0.34974(14) 0.7746(3) 0.0509(10) Uani 1 1 d . . . . .
H27 H 0.553417 0.343087 0.776276 0.061 Uiso 1 1 calc R U . . .
C18 C 0.73662(14) 0.32242(14) 1.0793(4) 0.0549(11) Uani 1 1 d . . . . .
H18A H 0.712465 0.336880 1.051973 0.082 Uiso 1 1 calc R U . . .
H18B H 0.734414 0.319775 1.156298 0.082 Uiso 1 1 calc R U . . .
H18C H 0.738169 0.295061 1.047320 0.082 Uiso 1 1 calc R U . . .
C12 C 0.82032(15) 0.38233(14) 0.8545(4) 0.0596(12) Uani 1 1 d . . . . .
C17 C 0.77260(16) 0.38830(18) 1.1103(4) 0.0709(14) Uani 1 1 d . . . . .
H17A H 0.799167 0.402376 1.107949 0.106 Uiso 1 1 calc R U . . .
H17B H 0.764862 0.383312 1.184080 0.106 Uiso 1 1 calc R U . . .
H17C H 0.751707 0.405468 1.076297 0.106 Uiso 1 1 calc R U . . .
C32 C 0.69121(16) 0.42166(16) 0.5788(4) 0.0670(13) Uani 1 1 d . . . . .
H32A H 0.713159 0.418495 0.631223 0.100 Uiso 1 1 calc R U . . .
H32B H 0.697196 0.445294 0.533429 0.100 Uiso 1 1 calc R U . . .
H32C H 0.689480 0.396791 0.535444 0.100 Uiso 1 1 calc R U . . .
C33 C 0.65208(18) 0.46789(14) 0.7001(5) 0.0721(15) Uani 1 1 d . . . . .
H33A H 0.625350 0.472679 0.733428 0.108 Uiso 1 1 calc R U . . .
H33B H 0.658747 0.490989 0.653485 0.108 Uiso 1 1 calc R U . . .
H33C H 0.673205 0.465370 0.754870 0.108 Uiso 1 1 calc R U . . .
C14 C 0.85788(13) 0.35408(18) 0.8466(5) 0.0697(14) Uani 1 1 d . . . . .
H14A H 0.863003 0.341262 0.915468 0.104 Uiso 1 1 calc R U . . .
H14B H 0.881919 0.370220 0.825579 0.104 Uiso 1 1 calc R U . . .
H14C H 0.852703 0.332726 0.793654 0.104 Uiso 1 1 calc R U . . .
C16 C 0.81330(15) 0.32323(19) 1.0868(4) 0.0730(15) Uani 1 1 d . . . . .
H16A H 0.816329 0.298578 1.043036 0.109 Uiso 1 1 calc R U . . .
H16B H 0.810063 0.315243 1.161025 0.109 Uiso 1 1 calc R U . . .
H16C H 0.837754 0.340494 1.079185 0.109 Uiso 1 1 calc R U . . .
C24 C 0.59549(19) 0.29165(18) 0.9043(4) 0.0776(16) Uani 1 1 d . . . . .
H24A H 0.577100 0.274142 0.862689 0.116 Uiso 1 1 calc R U . . .
H24B H 0.580760 0.302240 0.966101 0.116 Uiso 1 1 calc R U . . .
H24C H 0.619223 0.275566 0.927709 0.116 Uiso 1 1 calc R U . . .
C13 C 0.81009(17) 0.39801(18) 0.7443(5) 0.0776(16) Uani 1 1 d . . . . .
H13A H 0.803674 0.374731 0.698065 0.116 Uiso 1 1 calc R U . . .
H13B H 0.833679 0.413012 0.715722 0.116 Uiso 1 1 calc R U . . .
H13C H 0.786313 0.416377 0.748106 0.116 Uiso 1 1 calc R U . . .
C15 C 0.8328(2) 0.41777(19) 0.9264(6) 0.102(2) Uani 1 1 d . . . . .
H15A H 0.809219 0.435864 0.937846 0.152 Uiso 1 1 calc R U . . .
H15B H 0.855097 0.433325 0.893097 0.152 Uiso 1 1 calc R U . . .
H15C H 0.842233 0.406896 0.994526 0.152 Uiso 1 1 calc R U . . .

loop_
_atom_site_aniso_label
_atom_site_aniso_U_11
_atom_site_aniso_U_22
_atom_site_aniso_U_33
_atom_site_aniso_U_23
_atom_site_aniso_U_13
_atom_site_aniso_U_12
Ru1 0.03267(15) 0.03931(16) 0.03393(16) -0.00612(11) 0.00012(11) 0.00371(10)
Cl1 0.0455(5) 0.0425(5) 0.0553(6) -0.0034(4) -0.0016(4) -0.0008(4)
P1 0.0414(5) 0.0416(5) 0.0422(5) -0.0025(4) 0.0018(4) 0.0009(4)
Cl2 0.0687(7) 0.0607(6) 0.0634(7) -0.0289(5) 0.0284(6) -0.0234(5)
N2 0.0341(14) 0.0345(14) 0.0355(16) -0.0027(12) 0.0039(12) 0.0020(11)
N1 0.0347(14) 0.0362(14) 0.0359(16) -0.0066(12) 0.0057(12) -0.0004(12)
N3 0.0431(16) 0.0378(15) 0.0352(16) -0.0081(13) -0.0016(13) 0.0037(12)
C2 0.0326(16) 0.0326(16) 0.042(2) 0.0002(15) 0.0003(15) -0.0009(13)
C28 0.0398(18) 0.0400(18) 0.0370(19) -0.0113(15) -0.0035(15) 0.0010(15)
C8 0.0412(18) 0.0323(16) 0.0383(19) -0.0045(14) -0.0003(15) 0.0006(14)
C30 0.0428(19) 0.0334(17) 0.041(2) -0.0137(15) 0.0009(16) 0.0063(14)
C5 0.0343(17) 0.0368(17) 0.0382(19) -0.0030(15) 0.0054(15) 0.0002(14)
C19 0.0401(18) 0.0300(16) 0.040(2) -0.0044(14) 0.0004(15) 0.0042(14)
C29 0.0407(19) 0.049(2) 0.043(2) -0.0178(18) 0.0020(16) 0.0135(16)
C10 0.0365(18) 0.0395(18) 0.043(2) -0.0026(16) -0.0036(16) -0.0002(14)
C3 0.0322(17) 0.0417(19) 0.052(2) -0.0059(17) -0.0009(16) -0.0020(14)
C9 0.0316(16) 0.0326(16) 0.0385(19) -0.0051(14) 0.0052(14) 0.0022(13)
C22 0.042(2) 0.046(2) 0.055(3) -0.0073(19) -0.0078(18) 0.0040(16)
C4 0.0345(17) 0.0422(19) 0.050(2) -0.0089(17) 0.0073(16) 0.0013(15)
C23 0.0369(18) 0.048(2) 0.043(2) -0.0075(17) -0.0045(16) 0.0043(15)
C31 0.054(2) 0.042(2) 0.047(2) -0.0036(18) -0.0061(19) 0.0082(17)
C20 0.050(2) 0.0353(17) 0.040(2) -0.0062(16) -0.0031(17) 0.0032(15)
C21 0.053(2) 0.0363(18) 0.045(2) -0.0016(16) -0.0075(18) -0.0011(16)
C7 0.048(2) 0.046(2) 0.037(2) -0.0058(17) 0.0021(17) 0.0022(16)
C11 0.041(2) 0.063(3) 0.049(2) -0.009(2) 0.0028(18) -0.0044(18)
C6 0.047(2) 0.047(2) 0.043(2) -0.0055(17) 0.0083(17) 0.0036(17)
C25 0.057(2) 0.059(2) 0.037(2) -0.0050(19) 0.0137(19) -0.0004(19)
C26 0.051(2) 0.049(2) 0.034(2) -0.0061(17) -0.0074(17) 0.0073(17)
C27 0.0358(18) 0.066(3) 0.051(2) -0.019(2) 0.0126(18) 0.0035(18)
C18 0.057(2) 0.060(3) 0.048(2) -0.001(2) 0.009(2) -0.010(2)
C12 0.066(3) 0.052(2) 0.061(3) -0.002(2) 0.019(2) -0.017(2)
C17 0.068(3) 0.089(4) 0.056(3) -0.021(3) 0.006(2) -0.019(3)
C32 0.069(3) 0.063(3) 0.068(3) 0.012(2) 0.021(3) 0.013(2)
C33 0.090(4) 0.042(2) 0.084(4) -0.012(2) 0.019(3) -0.004(2)
C14 0.042(2) 0.093(4) 0.074(4) 0.006(3) 0.002(2) -0.013(2)
C16 0.050(3) 0.112(4) 0.056(3) 0.018(3) -0.003(2) 0.006(3)
C24 0.095(4) 0.082(4) 0.055(3) 0.006(3) 0.020(3) -0.016(3)
C13 0.075(3) 0.079(3) 0.079(4) 0.030(3) 0.022(3) 0.008(3)
C15 0.111(5) 0.082(4) 0.113(6) -0.030(4) 0.045(4) -0.049(4)

loop_
_atom_type_symbol
_atom_type_description
_atom_type_scat_dispersion_real
_atom_type_scat_dispersion_imag
_atom_type_scat_source
C C 0.0181 0.0091 'International Tables Vol C Tables 4.2.6.8 and 6.1.1.4'
H H 0.0000 0.0000 'International Tables Vol C Tables 4.2.6.8 and 6.1.1.4'
Cl Cl 0.3639 0.7018 'International Tables Vol C Tables 4.2.6.8 and 6.1.1.4'
N N 0.0311 0.0180 'International Tables Vol C Tables 4.2.6.8 and 6.1.1.4'
P P 0.2955 0.4335 'International Tables Vol C Tables 4.2.6.8 and 6.1.1.4'
Ru Ru 0.0552 3.2960 'International Tables Vol C Tables 4.2.6.8 and 6.1.1.4'

loop_
_geom_angle_atom_site_label_1
_geom_angle_atom_site_label_2
_geom_angle_atom_site_label_3
_geom_angle
_geom_angle_site_symmetry_1
_geom_angle_site_symmetry_3
_geom_angle_publ_flag
N2 Ru1 Cl1 83.82(8) . . ?
N2 Ru1 C28 94.09(12) . . ?
N2 Ru1 C30 104.94(12) . . ?
N2 Ru1 C29 137.03(14) . . ?
N2 Ru1 C25 142.71(14) . . ?
N2 Ru1 C26 109.94(13) . . ?
N2 Ru1 C27 172.95(14) . . ?
N3 Ru1 Cl1 83.66(8) . . ?
N3 Ru1 N2 76.72(12) . . ?
N3 Ru1 C28 136.92(13) . . ?
N3 Ru1 C30 103.56(13) . . ?
N3 Ru1 C29 90.72(14) . . ?
N3 Ru1 C25 138.97(15) . . ?
N3 Ru1 C26 169.83(13) . . ?
N3 Ru1 C27 105.66(14) . . ?
C28 Ru1 Cl1 137.87(10) . . ?
C28 Ru1 C30 37.62(14) . . ?
C28 Ru1 C25 67.23(15) . . ?
C28 Ru1 C26 37.26(15) . . ?
C28 Ru1 C27 79.62(15) . . ?
C30 Ru1 Cl1 169.63(11) . . ?
C30 Ru1 C25 80.24(15) . . ?
C30 Ru1 C26 67.66(15) . . ?
C29 Ru1 Cl1 136.13(11) . . ?
C29 Ru1 C28 67.49(14) . . ?
C29 Ru1 C30 37.93(14) . . ?
C29 Ru1 C25 67.07(16) . . ?
C29 Ru1 C26 79.18(15) . . ?
C29 Ru1 C27 37.30(16) . . ?
C25 Ru1 Cl1 89.43(12) . . ?
C26 Ru1 Cl1 104.40(11) . . ?
C26 Ru1 C25 37.02(16) . . ?
C27 Ru1 Cl1 102.98(12) . . ?
C27 Ru1 C30 68.12(15) . . ?
C27 Ru1 C25 37.09(16) . . ?
C27 Ru1 C26 66.82(16) . . ?
C10 P1 C11 99.65(19) . . ?
C10 P1 C12 102.22(19) . . ?
C11 P1 C12 109.7(2) . . ?
C8 N2 Ru1 115.5(2) . . ?
C8 N2 C9 118.3(3) . . ?
C9 N2 Ru1 125.9(2) . . ?
C2 N1 H1 120.6 . . ?
C2 N1 C9 118.8(3) . . ?
C9 N1 H1 120.6 . . ?
C19 N3 Ru1 117.1(2) . . ?
C23 N3 Ru1 123.6(3) . . ?
C23 N3 C19 119.2(3) . . ?
N1 C2 C10 117.9(3) . . ?
N1 C2 C3 122.3(3) . . ?
C3 C2 C10 119.8(3) . . ?
Ru1 C28 H28 128.5 . . ?
C30 C28 Ru1 71.9(2) . . ?
C30 C28 H28 119.3 . . ?
C26 C28 Ru1 72.7(2) . . ?
C26 C28 H28 119.3 . . ?
C26 C28 C30 121.5(3) . . ?
N2 C8 C19 115.5(3) . . ?
N2 C8 C7 123.4(3) . . ?
C7 C8 C19 121.2(3) . . ?
C28 C30 Ru1 70.4(2) . . ?
C28 C30 C29 116.8(4) . . ?
C28 C30 C31 123.5(3) . . ?
C29 C30 Ru1 69.4(2) . . ?
C29 C30 C31 119.7(4) . . ?
C31 C30 Ru1 129.9(3) . . ?
C4 C5 C9 117.6(3) . . ?
C6 C5 C9 119.1(3) . . ?
C6 C5 C4 123.3(3) . . ?
N3 C19 C8 115.0(3) . . ?
N3 C19 C20 121.4(3) . . ?
C20 C19 C8 123.6(3) . . ?
Ru1 C29 H29 127.9 . . ?
C30 C29 Ru1 72.64(19) . . ?
C30 C29 H29 118.8 . . ?
C27 C29 Ru1 72.9(2) . . ?
C27 C29 C30 122.4(4) . . ?
C27 C29 H29 118.8 . . ?
P1 C10 H10A 108.3 . . ?
P1 C10 H10B 108.3 . . ?
C2 C10 P1 115.8(3) . . ?
C2 C10 H10A 108.3 . . ?
C2 C10 H10B 108.3 . . ?
H10A C10 H10B 107.4 . . ?
C2 C3 H3 120.3 . . ?
C4 C3 C2 119.5(3) . . ?
C4 C3 H3 120.3 . . ?
N2 C9 C5 120.5(3) . . ?
N1 C9 N2 117.2(3) . . ?
N1 C9 C5 122.3(3) . . ?
C23 C22 H22 120.4 . . ?
C21 C22 H22 120.4 . . ?
C21 C22 C23 119.2(4) . . ?
C5 C4 H4 120.2 . . ?
C3 C4 C5 119.5(3) . . ?
C3 C4 H4 120.2 . . ?
N3 C23 C22 122.0(4) . . ?
N3 C23 H23 119.0 . . ?
C22 C23 H23 119.0 . . ?
C30 C31 H31 107.6 . . ?
C30 C31 C32 113.8(3) . . ?
C30 C31 C33 109.9(4) . . ?
C32 C31 H31 107.6 . . ?
C33 C31 H31 107.6 . . ?
C33 C31 C32 110.1(4) . . ?
C19 C20 H20 120.5 . . ?
C21 C20 C19 119.0(4) . . ?
C21 C20 H20 120.5 . . ?
C22 C21 C20 119.3(4) . . ?
C22 C21 H21 120.4 . . ?
C20 C21 H21 120.4 . . ?
C8 C7 H7 120.4 . . ?
C6 C7 C8 119.1(4) . . ?
C6 C7 H7 120.4 . . ?
C18 C11 P1 104.7(3) . . ?
C17 C11 P1 107.5(3) . . ?
C17 C11 C18 106.5(4) . . ?
C16 C11 P1 117.0(3) . . ?
C16 C11 C18 109.5(4) . . ?
C16 C11 C17 111.0(4) . . ?
C5 C6 H6 120.2 . . ?
C7 C6 C5 119.6(4) . . ?
C7 C6 H6 120.2 . . ?
C26 C25 Ru1 70.3(2) . . ?
C26 C25 C24 121.0(4) . . ?
C27 C25 Ru1 69.6(2) . . ?
C27 C25 C26 118.3(4) . . ?
C27 C25 C24 120.7(4) . . ?
C24 C25 Ru1 129.6(3) . . ?
Ru1 C26 H26 130.1 . . ?
C28 C26 Ru1 70.1(2) . . ?
C28 C26 C25 120.7(4) . . ?
C28 C26 H26 119.6 . . ?
C25 C26 Ru1 72.7(2) . . ?
C25 C26 H26 119.6 . . ?
Ru1 C27 H27 129.4 . . ?
C29 C27 Ru1 69.8(2) . . ?
C29 C27 C25 120.2(4) . . ?
C29 C27 H27 119.9 . . ?
C25 C27 Ru1 73.3(2) . . ?
C25 C27 H27 119.9 . . ?
C11 C18 H18A 109.5 . . ?
C11 C18 H18B 109.5 . . ?
C11 C18 H18C 109.5 . . ?
H18A C18 H18B 109.5 . . ?
H18A C18 H18C 109.5 . . ?
H18B C18 H18C 109.5 . . ?
C14 C12 P1 116.6(3) . . ?
C13 C12 P1 105.1(4) . . ?
C13 C12 C14 108.4(4) . . ?
C13 C12 C15 110.5(5) . . ?
C15 C12 P1 110.0(3) . . ?
C15 C12 C14 106.3(5) . . ?
C11 C17 H17A 109.5 . . ?
C11 C17 H17B 109.5 . . ?
C11 C17 H17C 109.5 . . ?
H17A C17 H17B 109.5 . . ?
H17A C17 H17C 109.5 . . ?
H17B C17 H17C 109.5 . . ?
C31 C32 H32A 109.5 . . ?
C31 C32 H32B 109.5 . . ?
C31 C32 H32C 109.5 . . ?
H32A C32 H32B 109.5 . . ?
H32A C32 H32C 109.5 . . ?
H32B C32 H32C 109.5 . . ?
C31 C33 H33A 109.5 . . ?
C31 C33 H33B 109.5 . . ?
C31 C33 H33C 109.5 . . ?
H33A C33 H33B 109.5 . . ?
H33A C33 H33C 109.5 . . ?
H33B C33 H33C 109.5 . . ?
C12 C14 H14A 109.5 . . ?
C12 C14 H14B 109.5 . . ?
C12 C14 H14C 109.5 . . ?
H14A C14 H14B 109.5 . . ?
H14A C14 H14C 109.5 . . ?
H14B C14 H14C 109.5 . . ?
C11 C16 H16A 109.5 . . ?
C11 C16 H16B 109.5 . . ?
C11 C16 H16C 109.5 . . ?
H16A C16 H16B 109.5 . . ?
H16A C16 H16C 109.5 . . ?
H16B C16 H16C 109.5 . . ?
C25 C24 H24A 109.5 . . ?
C25 C24 H24B 109.5 . . ?
C25 C24 H24C 109.5 . . ?
H24A C24 H24B 109.5 . . ?
H24A C24 H24C 109.5 . . ?
H24B C24 H24C 109.5 . . ?
C12 C13 H13A 109.5 . . ?
C12 C13 H13B 109.5 . . ?
C12 C13 H13C 109.5 . . ?
H13A C13 H13B 109.5 . . ?
H13A C13 H13C 109.5 . . ?
H13B C13 H13C 109.5 . . ?
C12 C15 H15A 109.5 . . ?
C12 C15 H15B 109.5 . . ?
C12 C15 H15C 109.5 . . ?
H15A C15 H15B 109.5 . . ?
H15A C15 H15C 109.5 . . ?
H15B C15 H15C 109.5 . . ?

loop_
_geom_bond_atom_site_label_1
_geom_bond_atom_site_label_2
_geom_bond_distance
_geom_bond_site_symmetry_2
_geom_bond_publ_flag
Ru1 Cl1 2.3964(10) . ?
Ru1 N2 2.128(3) . ?
Ru1 N3 2.084(3) . ?
Ru1 C28 2.184(3) . ?
Ru1 C30 2.204(3) . ?
Ru1 C29 2.162(3) . ?
Ru1 C25 2.250(4) . ?
Ru1 C26 2.218(4) . ?
Ru1 C27 2.202(4) . ?
P1 C10 1.861(4) . ?
P1 C11 1.893(5) . ?
P1 C12 1.899(4) . ?
N2 C8 1.336(5) . ?
N2 C9 1.386(4) . ?
N1 H1 0.8800 . ?
N1 C2 1.329(4) . ?
N1 C9 1.348(5) . ?
N3 C19 1.344(5) . ?
N3 C23 1.338(5) . ?
C2 C10 1.495(5) . ?
C2 C3 1.417(5) . ?
C28 H28 0.9500 . ?
C28 C30 1.415(5) . ?
C28 C26 1.406(6) . ?
C8 C19 1.472(5) . ?
C8 C7 1.410(5) . ?
C30 C29 1.419(5) . ?
C30 C31 1.505(6) . ?
C5 C9 1.420(5) . ?
C5 C4 1.411(5) . ?
C5 C6 1.407(6) . ?
C19 C20 1.394(5) . ?
C29 H29 0.9500 . ?
C29 C27 1.396(6) . ?
C10 H10A 0.9900 . ?
C10 H10B 0.9900 . ?
C3 H3 0.9500 . ?
C3 C4 1.353(6) . ?
C22 H22 0.9500 . ?
C22 C23 1.382(6) . ?
C22 C21 1.375(6) . ?
C4 H4 0.9500 . ?
C23 H23 0.9500 . ?
C31 H31 1.0000 . ?
C31 C32 1.527(6) . ?
C31 C33 1.522(6) . ?
C20 H20 0.9500 . ?
C20 C21 1.378(6) . ?
C21 H21 0.9500 . ?
C7 H7 0.9500 . ?
C7 C6 1.359(6) . ?
C11 C18 1.549(6) . ?
C11 C17 1.543(7) . ?
C11 C16 1.513(6) . ?
C6 H6 0.9500 . ?
C25 C26 1.418(6) . ?
C25 C27 1.417(6) . ?
C25 C24 1.510(7) . ?
C26 H26 0.9500 . ?
C27 H27 0.9500 . ?
C18 H18A 0.9800 . ?
C18 H18B 0.9800 . ?
C18 H18C 0.9800 . ?
C12 C14 1.534(7) . ?
C12 C13 1.521(8) . ?
C12 C15 1.525(7) . ?
C17 H17A 0.9800 . ?
C17 H17B 0.9800 . ?
C17 H17C 0.9800 . ?
C32 H32A 0.9800 . ?
C32 H32B 0.9800 . ?
C32 H32C 0.9800 . ?
C33 H33A 0.9800 . ?
C33 H33B 0.9800 . ?
C33 H33C 0.9800 . ?
C14 H14A 0.9800 . ?
C14 H14B 0.9800 . ?
C14 H14C 0.9800 . ?
C16 H16A 0.9800 . ?
C16 H16B 0.9800 . ?
C16 H16C 0.9800 . ?
C24 H24A 0.9800 . ?
C24 H24B 0.9800 . ?
C24 H24C 0.9800 . ?
C13 H13A 0.9800 . ?
C13 H13B 0.9800 . ?
C13 H13C 0.9800 . ?
C15 H15A 0.9800 . ?
C15 H15B 0.9800 . ?
C15 H15C 0.9800 . ?

loop_
_geom_torsion_atom_site_label_1
_geom_torsion_atom_site_label_2
_geom_torsion_atom_site_label_3
_geom_torsion_atom_site_label_4
_geom_torsion
_geom_torsion_site_symmetry_1
_geom_torsion_site_symmetry_2
_geom_torsion_site_symmetry_3
_geom_torsion_site_symmetry_4
_geom_torsion_publ_flag
Ru1 N2 C8 C19 4.4(4) . . . . ?
Ru1 N2 C8 C7 -175.3(3) . . . . ?
Ru1 N2 C9 N1 -4.7(4) . . . . ?
Ru1 N2 C9 C5 174.2(2) . . . . ?
Ru1 N3 C19 C8 -2.1(4) . . . . ?
Ru1 N3 C19 C20 176.0(3) . . . . ?
Ru1 N3 C23 C22 -176.3(3) . . . . ?
Ru1 C28 C30 C29 53.3(3) . . . . ?
Ru1 C28 C30 C31 -125.5(3) . . . . ?
Ru1 C28 C26 C25 -54.4(3) . . . . ?
Ru1 C30 C29 C27 55.7(3) . . . . ?
Ru1 C30 C31 C32 -54.6(5) . . . . ?
Ru1 C30 C31 C33 -178.6(3) . . . . ?
Ru1 C29 C27 C25 55.3(3) . . . . ?
Ru1 C25 C26 C28 53.1(3) . . . . ?
Ru1 C25 C27 C29 -53.7(3) . . . . ?
N2 C8 C19 N3 -1.6(5) . . . . ?
N2 C8 C19 C20 -179.6(3) . . . . ?
N2 C8 C7 C6 0.3(6) . . . . ?
N1 C2 C10 P1 -64.0(4) . . . . ?
N1 C2 C3 C4 2.1(6) . . . . ?
N3 C19 C20 C21 0.4(5) . . . . ?
C2 N1 C9 N2 178.3(3) . . . . ?
C2 N1 C9 C5 -0.6(5) . . . . ?
C2 C3 C4 C5 -0.8(6) . . . . ?
C28 C30 C29 Ru1 -53.8(3) . . . . ?
C28 C30 C29 C27 1.9(5) . . . . ?
C28 C30 C31 C32 37.1(6) . . . . ?
C28 C30 C31 C33 -86.9(5) . . . . ?
C8 N2 C9 N1 -179.2(3) . . . . ?
C8 N2 C9 C5 -0.3(5) . . . . ?
C8 C19 C20 C21 178.4(3) . . . . ?
C8 C7 C6 C5 0.1(6) . . . . ?
C30 C28 C26 Ru1 55.1(3) . . . . ?
C30 C28 C26 C25 0.8(6) . . . . ?
C30 C29 C27 Ru1 -55.6(3) . . . . ?
C30 C29 C27 C25 -0.3(6) . . . . ?
C19 N3 C23 C22 -0.4(6) . . . . ?
C19 C8 C7 C6 -179.3(3) . . . . ?
C19 C20 C21 C22 0.0(6) . . . . ?
C29 C30 C31 C32 -141.7(4) . . . . ?
C29 C30 C31 C33 94.3(4) . . . . ?
C10 P1 C11 C18 -66.0(3) . . . . ?
C10 P1 C11 C17 -179.0(3) . . . . ?
C10 P1 C11 C16 55.4(4) . . . . ?
C10 P1 C12 C14 -33.5(4) . . . . ?
C10 P1 C12 C13 86.5(4) . . . . ?
C10 P1 C12 C15 -154.5(4) . . . . ?
C10 C2 C3 C4 -178.9(3) . . . . ?
C3 C2 C10 P1 117.0(3) . . . . ?
C9 N2 C8 C19 179.4(3) . . . . ?
C9 N2 C8 C7 -0.2(5) . . . . ?
C9 N1 C2 C10 179.6(3) . . . . ?
C9 N1 C2 C3 -1.4(5) . . . . ?
C9 C5 C4 C3 -1.0(5) . . . . ?
C9 C5 C6 C7 -0.7(6) . . . . ?
C4 C5 C9 N2 -177.0(3) . . . . ?
C4 C5 C9 N1 1.8(5) . . . . ?
C4 C5 C6 C7 177.0(4) . . . . ?
C23 N3 C19 C8 -178.3(3) . . . . ?
C23 N3 C19 C20 -0.2(5) . . . . ?
C23 C22 C21 C20 -0.5(6) . . . . ?
C31 C30 C29 Ru1 125.0(3) . . . . ?
C31 C30 C29 C27 -179.3(3) . . . . ?
C21 C22 C23 N3 0.8(6) . . . . ?
C7 C8 C19 N3 178.1(3) . . . . ?
C7 C8 C19 C20 0.1(5) . . . . ?
C11 P1 C10 C2 171.5(3) . . . . ?
C11 P1 C12 C14 71.5(4) . . . . ?
C11 P1 C12 C13 -168.4(3) . . . . ?
C11 P1 C12 C15 -49.5(5) . . . . ?
C6 C5 C9 N2 0.8(5) . . . . ?
C6 C5 C9 N1 179.6(3) . . . . ?
C6 C5 C4 C3 -178.8(4) . . . . ?
C26 C28 C30 Ru1 -55.4(3) . . . . ?
C26 C28 C30 C29 -2.1(5) . . . . ?
C26 C28 C30 C31 179.1(3) . . . . ?
C26 C25 C27 Ru1 52.5(3) . . . . ?
C26 C25 C27 C29 -1.2(6) . . . . ?
C27 C25 C26 Ru1 -52.2(3) . . . . ?
C27 C25 C26 C28 0.9(6) . . . . ?
C12 P1 C10 C2 -75.8(3) . . . . ?
C12 P1 C11 C18 -172.8(3) . . . . ?
C12 P1 C11 C17 74.2(3) . . . . ?
C12 P1 C11 C16 -51.4(4) . . . . ?
C24 C25 C26 Ru1 125.1(4) . . . . ?
C24 C25 C26 C28 178.2(4) . . . . ?
C24 C25 C27 Ru1 -124.8(4) . . . . ?
C24 C25 C27 C29 -178.4(4) . . . . ?

loop_
_smtbx_masks_void_nr
_smtbx_masks_void_average_x
_smtbx_masks_void_average_y
_smtbx_masks_void_average_z
_smtbx_masks_void_volume
_smtbx_masks_void_count_electrons
_smtbx_masks_void_content
1 0.000 0.250 -0.390 194.6 43.6 ?
2 0.000 0.750 -0.522 194.6 43.6 ?
3 0.250 0.000 -0.121 179.5 11.0 ?
4 0.250 0.500 -0.380 179.5 11.0 ?
5 0.500 0.250 -0.820 194.6 43.6 ?
6 0.500 0.750 -0.328 194.6 43.6 ?
7 0.750 0.000 -0.880 179.5 11.0 ?
8 0.750 0.500 -0.621 179.5 11.0 ?
